data_4346099
loop_
_publ_author_name
'Brown, Jessie L.'
'Jones, Matthew B.'
'Gaunt, Andrew J.'
'Scott, Brian L.'
'MacBeth, Cora E.'
'Gordon, John C.'

_publ_section_title
;
 Lanthanide(III) di- and tetra-nuclear complexes supported by a chelating
 tripodal tris(amidate) ligand.
;
_journal_issue 8
_journal_name_full 'Inorganic chemistry'
_journal_page_first 4064
_journal_page_last 4075
_journal_paper_doi 10.1021/acs.inorgchem.5b00299
_journal_volume 54
_journal_year 2015
_chemical_formula_sum 'C81 H113 La2 N11 O9'
_chemical_formula_weight 1662.64
_space_group_IT_number 15
_space_group_name_Hall '-C 2yc'
_space_group_name_H-M_alt 'C 1 2/c 1'
_symmetry_cell_setting monoclinic
_symmetry_space_group_name_H-M 'C 1 2/c 1'
_atom_sites_solution_hydrogens geom
_atom_sites_solution_primary direct
_atom_sites_solution_secondary difmap
_audit_creation_method SHELXL-97
_cell_angle_alpha 90.00
_cell_angle_beta 111.653(1)
_cell_angle_gamma 90.00
_cell_formula_units_Z 4
_cell_length_a 30.618(2)
_cell_length_b 12.2582(9)
_cell_length_c 23.3809(17)
_cell_measurement_temperature 120(1)
_cell_volume 8156.1(10)
_computing_cell_refinement 'SAINT+, v. 7.66a (Bruker AXS, 2009)'
_computing_data_collection 'APEX II, v. 7.0 (Bruker AXS, 2009)'
_computing_data_reduction 'SAINT+, v. 7.66a (Bruker AXS, 2009)'
_computing_molecular_graphics 'SHELXTL, v. 6.14, (Bruker AXS, 2000)'
_computing_publication_material 'SHELXTL, v. 6.14, (Bruker AXS, 2000)'
_computing_structure_refinement 'SHELXL-97 (Sheldrick, 1997)'
_computing_structure_solution 'SHELXS-97 (Sheldrick, 1990)'
_diffrn_ambient_temperature 120(1)
_diffrn_measured_fraction_theta_full 1.000
_diffrn_measured_fraction_theta_max 0.945
_diffrn_measurement_device_type 'Bruker D8 with APEXII CCD'
_diffrn_measurement_method '\w scans'
_diffrn_radiation_monochromator graphite
_diffrn_radiation_source 'fine-focus sealed tube'
_diffrn_radiation_type MoK\a
_diffrn_radiation_wavelength 0.71073
_diffrn_reflns_av_R_equivalents 0.0370
_diffrn_reflns_av_sigmaI/netI 0.0327
_diffrn_reflns_limit_h_max 40
_diffrn_reflns_limit_h_min -40
_diffrn_reflns_limit_k_max 15
_diffrn_reflns_limit_k_min -16
_diffrn_reflns_limit_l_max 31
_diffrn_reflns_limit_l_min -30
_diffrn_reflns_number 45308
_diffrn_reflns_theta_full 25.00
_diffrn_reflns_theta_max 28.44
_diffrn_reflns_theta_min 1.81
_diffrn_standards_decay_% 0
_diffrn_standards_interval_count 0
_diffrn_standards_interval_time 0
_diffrn_standards_number 0
_exptl_absorpt_coefficient_mu 1.094
_exptl_absorpt_correction_T_max 0.8985
_exptl_absorpt_correction_T_min 0.8109
_exptl_absorpt_correction_type multi-scan
_exptl_absorpt_process_details 'SADABS v. 1 (Sheldrick, 2008)'
_exptl_crystal_colour colorless
_exptl_crystal_density_diffrn 1.354
_exptl_crystal_density_method 'not measured'
_exptl_crystal_description block
_exptl_crystal_F_000 3448
_exptl_crystal_size_max 0.20
_exptl_crystal_size_mid 0.16
_exptl_crystal_size_min 0.10
_platon_squeeze_details
;
;
_refine_diff_density_max 1.269
_refine_diff_density_min -0.832
_refine_diff_density_rms 0.087
_refine_ls_extinction_method none
_refine_ls_goodness_of_fit_ref 1.284
_refine_ls_hydrogen_treatment constr
_refine_ls_matrix_type full
_refine_ls_number_parameters 486
_refine_ls_number_reflns 9708
_refine_ls_number_restraints 52
_refine_ls_restrained_S_all 1.291
_refine_ls_R_factor_all 0.0453
_refine_ls_R_factor_gt 0.0360
_refine_ls_shift/su_max 0.004
_refine_ls_shift/su_mean 0.000
_refine_ls_structure_factor_coef Fsqd
_refine_ls_weighting_details 'calc w=1/[\s^2^(Fo^2^)+(0.0491P)^2^+0.0000P] where P=(Fo^2^+2Fc^2^)/3'
_refine_ls_weighting_scheme calc
_refine_ls_wR_factor_gt 0.0987
_refine_ls_wR_factor_ref 0.1023
_reflns_number_gt 8092
_reflns_number_total 9708
_reflns_threshold_expression >2sigma(I)
_cod_data_source_file ic5b00299_si_004.cif
_cod_data_source_block Complex_1
_cod_original_cell_volume 8156(1)
_cod_original_sg_symbol_H-M 'C 2/c'
_cod_database_code 4346099

loop_
_symmetry_equiv_pos_as_xyz
'x, y, z'
'-x, y, -z+1/2'
'x+1/2, y+1/2, z'
'-x+1/2, y+1/2, -z+1/2'
'-x, -y, -z'
'x, -y, z-1/2'
'-x+1/2, -y+1/2, -z'
'x+1/2, -y+1/2, z-1/2'

loop_
_atom_site_label
_atom_site_type_symbol
_atom_site_fract_x
_atom_site_fract_y
_atom_site_fract_z
_atom_site_U_iso_or_equiv
_atom_site_adp_type
_atom_site_occupancy
_atom_site_symmetry_multiplicity
_atom_site_calc_flag
_atom_site_refinement_flags
_atom_site_disorder_group
La1 La 0.568023(5) 0.489066(12) 0.299666(7) 0.02114(7) Uani 1 1 d . .
N1 N 0.66860(7) 0.58636(19) 0.25473(10) 0.0250(5) Uani 1 1 d . .
N2 N 0.61086(8) 0.67563(18) 0.30967(11) 0.0240(5) Uani 1 1 d . .
N3 N 0.57707(8) 0.51156(18) 0.19206(12) 0.0269(5) Uani 1 1 d . .
N4 N 0.65483(8) 0.42418(18) 0.32787(11) 0.0269(5) Uani 1 1 d . .
N5 N 0.63188(12) 0.3044(3) 0.48144(16) 0.0674(10) Uani 1 1 d U .
N6 N 0.499(3) 0.1630(8) 0.246(2) 0.028(4) Uani 0.203(6) 1 d PGU 1
N6' N 0.5043(4) 0.1799(10) 0.2091(7) 0.060(3) Uani 0.297(6) 1 d PGU 2
O5 O 0.5000 0.3501(2) 0.2500 0.0357(7) Uani 1 2 d SU .
O1 O 0.60531(7) 0.60473(17) 0.39292(9) 0.0314(5) Uani 1 1 d . .
O2 O 0.50795(6) 0.55735(16) 0.19424(8) 0.0253(4) Uani 1 1 d . .
O3 O 0.59837(7) 0.30233(17) 0.29118(12) 0.0416(6) Uani 1 1 d . .
O4 O 0.57611(9) 0.37299(19) 0.39606(11) 0.0495(6) Uani 1 1 d U .
C1 C 0.62318(9) 0.6783(2) 0.36959(13) 0.0262(6) Uani 1 1 d . .
C2 C 0.65587(10) 0.7601(3) 0.41627(14) 0.0336(7) Uani 1 1 d . .
C3 C 0.68704(11) 0.6947(3) 0.47237(15) 0.0429(8) Uani 1 1 d . .
H3A H 0.7085 0.6504 0.4611 0.064 Uiso 1 1 calc R .
H3B H 0.6677 0.6487 0.4865 0.064 Uiso 1 1 calc R .
H3C H 0.7045 0.7439 0.5046 0.064 Uiso 1 1 calc R .
C4 C 0.62330(12) 0.8313(3) 0.43727(19) 0.0619(13) Uani 1 1 d . .
H4A H 0.6419 0.8789 0.4698 0.093 Uiso 1 1 calc R .
H4B H 0.6042 0.7855 0.4519 0.093 Uiso 1 1 calc R .
H4C H 0.6034 0.8742 0.4032 0.093 Uiso 1 1 calc R .
C5 C 0.68732(12) 0.8291(3) 0.39352(16) 0.0449(9) Uani 1 1 d . .
H5A H 0.6683 0.8771 0.3616 0.067 Uiso 1 1 calc R .
H5B H 0.7053 0.7824 0.3776 0.067 Uiso 1 1 calc R .
H5C H 0.7082 0.8714 0.4270 0.067 Uiso 1 1 calc R .
C6 C 0.62534(9) 0.7425(2) 0.27156(13) 0.0264(6) Uani 1 1 d . .
C7 C 0.60821(11) 0.8477(2) 0.25560(16) 0.0392(8) Uani 1 1 d . .
H7 H 0.5885 0.8780 0.2736 0.047 Uiso 1 1 calc R .
C8 C 0.62001(12) 0.9082(3) 0.21339(17) 0.0492(9) Uani 1 1 d . .
H8 H 0.6082 0.9784 0.2033 0.059 Uiso 1 1 calc R .
C9 C 0.64917(12) 0.8650(3) 0.18629(17) 0.0497(10) Uani 1 1 d . .
H9 H 0.6577 0.9065 0.1588 0.060 Uiso 1 1 calc R .
C10 C 0.66541(11) 0.7606(3) 0.20015(14) 0.0371(7) Uani 1 1 d . .
H10 H 0.6846 0.7310 0.1812 0.045 Uiso 1 1 calc R .
C11 C 0.65379(9) 0.6975(2) 0.24229(13) 0.0263(6) Uani 1 1 d . .
C12 C 0.53742(9) 0.5623(2) 0.16572(13) 0.0262(6) Uani 1 1 d . .
C13 C 0.52134(10) 0.6337(3) 0.10712(13) 0.0323(7) Uani 1 1 d . .
C14 C 0.55938(11) 0.6593(3) 0.08143(15) 0.0462(9) Uani 1 1 d . .
H14A H 0.5682 0.5934 0.0662 0.069 Uiso 1 1 calc R .
H14B H 0.5863 0.6893 0.1134 0.069 Uiso 1 1 calc R .
H14C H 0.5475 0.7111 0.0485 0.069 Uiso 1 1 calc R .
C15 C 0.48037(10) 0.5747(3) 0.05718(14) 0.0408(8) Uani 1 1 d . .
H15A H 0.4718 0.6140 0.0191 0.061 Uiso 1 1 calc R .
H15B H 0.4539 0.5711 0.0697 0.061 Uiso 1 1 calc R .
H15C H 0.4900 0.5021 0.0516 0.061 Uiso 1 1 calc R .
C16 C 0.50324(11) 0.7410(3) 0.12344(15) 0.0398(8) Uani 1 1 d . .
H16A H 0.4929 0.7878 0.0880 0.060 Uiso 1 1 calc R .
H16B H 0.5281 0.7762 0.1563 0.060 Uiso 1 1 calc R .
H16C H 0.4774 0.7264 0.1363 0.060 Uiso 1 1 calc R .
C17 C 0.61241(11) 0.4858(2) 0.16963(15) 0.0309(7) Uani 1 1 d . .
C18 C 0.60334(11) 0.4190(3) 0.11849(15) 0.0441(9) Uani 1 1 d . .
H18 H 0.5725 0.3989 0.0955 0.053 Uiso 1 1 calc R .
C19 C 0.63932(12) 0.3819(3) 0.10119(18) 0.0536(10) Uani 1 1 d . .
H19 H 0.6326 0.3385 0.0663 0.064 Uiso 1 1 calc R .
C20 C 0.68539(12) 0.4093(3) 0.13580(16) 0.0463(9) Uani 1 1 d . .
H20 H 0.7097 0.3837 0.1245 0.056 Uiso 1 1 calc R .
C21 C 0.69518(11) 0.4744(3) 0.18676(15) 0.0348(7) Uani 1 1 d . .
H21 H 0.7262 0.4916 0.2103 0.042 Uiso 1 1 calc R .
C22 C 0.65916(10) 0.5151(2) 0.20361(14) 0.0276(6) Uani 1 1 d . .
C23 C 0.64245(10) 0.3250(2) 0.30783(16) 0.0355(7) Uani 1 1 d . .
C24 C 0.67272(11) 0.2306(3) 0.3001(2) 0.0533(11) Uani 1 1 d . .
C25 C 0.67070(17) 0.1416(4) 0.3419(3) 0.112(2) Uani 1 1 d . .
H25A H 0.6887 0.0805 0.3371 0.169 Uiso 1 1 calc R .
H25B H 0.6386 0.1198 0.3319 0.169 Uiso 1 1 calc R .
H25C H 0.6835 0.1668 0.3837 0.169 Uiso 1 1 calc R .
C26 C 0.64896(14) 0.1939(3) 0.2302(2) 0.0786(16) Uani 1 1 d . .
H26A H 0.6661 0.1335 0.2226 0.118 Uiso 1 1 calc R .
H26B H 0.6494 0.2537 0.2039 0.118 Uiso 1 1 calc R .
H26C H 0.6170 0.1724 0.2218 0.118 Uiso 1 1 calc R .
C27 C 0.72319(10) 0.2570(3) 0.30991(17) 0.0412(8) Uani 1 1 d . .
H27A H 0.7397 0.2775 0.3521 0.062 Uiso 1 1 calc R .
H27B H 0.7240 0.3163 0.2835 0.062 Uiso 1 1 calc R .
H27C H 0.7379 0.1941 0.3004 0.062 Uiso 1 1 calc R .
C28 C 0.69866(9) 0.4751(2) 0.34700(13) 0.0240(6) Uani 1 1 d . .
C29 C 0.73398(10) 0.4546(2) 0.40408(14) 0.0305(6) Uani 1 1 d . .
H29 H 0.7295 0.4003 0.4291 0.037 Uiso 1 1 calc R .
C30 C 0.77563(11) 0.5134(2) 0.42435(15) 0.0318(7) Uani 1 1 d . .
H30 H 0.7990 0.4968 0.4620 0.038 Uiso 1 1 calc R .
C31 C 0.78237(10) 0.5960(3) 0.38882(14) 0.0341(7) Uani 1 1 d . .
H31 H 0.8103 0.6352 0.4022 0.041 Uiso 1 1 calc R .
C32 C 0.74709(9) 0.6207(2) 0.33259(14) 0.0313(7) Uani 1 1 d . .
H32 H 0.7514 0.6775 0.3088 0.038 Uiso 1 1 calc R .
C33 C 0.70540(9) 0.5609(2) 0.31164(13) 0.0243(6) Uani 1 1 d . .
C34 C 0.61187(17) 0.3817(4) 0.4422(2) 0.0705(13) Uani 1 1 d U .
H34 H 0.6261 0.4500 0.4500 0.085 Uiso 1 1 calc R .
C35 C 0.6731(2) 0.3233(6) 0.5369(2) 0.137(3) Uani 1 1 d U .
H35A H 0.6821 0.3986 0.5388 0.206 Uiso 1 1 calc R .
H35B H 0.6985 0.2781 0.5362 0.206 Uiso 1 1 calc R .
H35C H 0.6658 0.3057 0.5724 0.206 Uiso 1 1 calc R .
C36 C 0.6157(2) 0.1941(5) 0.4722(4) 0.141(3) Uani 1 1 d U .
H36A H 0.5863 0.1907 0.4379 0.211 Uiso 1 1 calc R .
H36B H 0.6115 0.1680 0.5085 0.211 Uiso 1 1 calc R .
H36C H 0.6385 0.1495 0.4639 0.211 Uiso 1 1 calc R .
C37 C 0.5020(5) 0.2532(6) 0.2820(6) 0.027(4) Uani 0.203(6) 1 d PGU 1
C38 C 0.5057(8) 0.0529(6) 0.2694(6) 0.059(7) Uani 0.203(6) 1 d PGU 1
C39 C 0.4798(4) 0.1807(9) 0.1770(4) 0.106(6) Uani 0.203(6) 1 d PGU 1
C37' C 0.4961(4) 0.2492(5) 0.2524(5) 0.057(4) Uani 0.297(6) 1 d PGU 2
C38' C 0.4962(7) 0.0667(6) 0.2066(6) 0.069(5) Uani 0.297(6) 1 d PGU 2
C39' C 0.5203(6) 0.2372(11) 0.1633(6) 0.106(6) Uani 0.297(6) 1 d PG 2

loop_
_atom_site_aniso_label
_atom_site_aniso_U_11
_atom_site_aniso_U_22
_atom_site_aniso_U_33
_atom_site_aniso_U_23
_atom_site_aniso_U_13
_atom_site_aniso_U_12
La1 0.01013(9) 0.02404(10) 0.02751(10) -0.00031(6) 0.00491(7) -0.00031(5)
N1 0.0133(11) 0.0335(13) 0.0249(12) -0.0047(10) 0.0030(9) -0.0001(9)
N2 0.0167(11) 0.0244(12) 0.0296(13) -0.0049(9) 0.0071(10) -0.0023(9)
N3 0.0151(12) 0.0372(14) 0.0278(13) -0.0086(10) 0.0071(10) -0.0021(9)
N4 0.0144(11) 0.0245(12) 0.0392(14) -0.0025(10) 0.0068(10) -0.0006(9)
N5 0.063(2) 0.087(2) 0.053(2) 0.0369(19) 0.0236(17) 0.0396(19)
N6 0.021(6) 0.016(4) 0.037(8) -0.003(8) 0.001(7) 0.002(8)
N6' 0.030(5) 0.042(5) 0.081(7) -0.015(5) -0.011(5) 0.008(4)
O5 0.0141(13) 0.0250(15) 0.061(2) 0.000 0.0054(13) 0.000
O1 0.0195(10) 0.0464(13) 0.0296(11) -0.0069(9) 0.0106(9) -0.0080(9)
O2 0.0126(9) 0.0382(11) 0.0248(10) -0.0031(8) 0.0066(8) -0.0010(8)
O3 0.0170(10) 0.0281(11) 0.0770(17) -0.0076(11) 0.0143(11) -0.0040(8)
O4 0.0526(15) 0.0485(15) 0.0401(14) 0.0164(11) 0.0085(12) 0.0018(12)
C1 0.0124(13) 0.0325(15) 0.0319(16) -0.0095(12) 0.0059(11) 0.0000(11)
C2 0.0168(14) 0.0417(18) 0.0386(18) -0.0177(14) 0.0059(13) -0.0040(12)
C3 0.0249(16) 0.068(2) 0.0328(18) -0.0103(16) 0.0068(14) -0.0141(15)
C4 0.0255(18) 0.075(3) 0.076(3) -0.052(2) 0.0075(18) -0.0005(17)
C5 0.0366(18) 0.0389(19) 0.050(2) -0.0119(16) 0.0054(16) -0.0171(15)
C6 0.0162(13) 0.0259(14) 0.0318(16) -0.0038(11) 0.0027(12) -0.0047(10)
C7 0.0261(16) 0.0298(16) 0.053(2) -0.0052(14) 0.0048(15) -0.0035(13)
C8 0.041(2) 0.0314(18) 0.061(2) 0.0109(16) 0.0023(18) -0.0090(15)
C9 0.041(2) 0.051(2) 0.049(2) 0.0195(17) 0.0062(17) -0.0171(17)
C10 0.0228(15) 0.050(2) 0.0360(18) 0.0019(14) 0.0080(13) -0.0111(13)
C11 0.0147(13) 0.0301(15) 0.0285(15) -0.0005(12) 0.0015(11) -0.0053(11)
C12 0.0153(13) 0.0366(16) 0.0251(15) -0.0093(12) 0.0055(11) -0.0080(11)
C13 0.0177(14) 0.053(2) 0.0246(15) -0.0012(13) 0.0063(12) -0.0050(13)
C14 0.0216(16) 0.081(3) 0.0346(19) 0.0124(17) 0.0086(14) -0.0066(16)
C15 0.0228(16) 0.071(2) 0.0283(17) -0.0095(16) 0.0086(13) -0.0059(15)
C16 0.0287(17) 0.050(2) 0.0342(18) 0.0080(15) 0.0036(14) -0.0013(14)
C17 0.0188(14) 0.0449(18) 0.0299(16) -0.0098(13) 0.0101(12) -0.0039(12)
C18 0.0228(16) 0.068(2) 0.0399(19) -0.0223(17) 0.0095(14) -0.0044(15)
C19 0.0345(19) 0.077(3) 0.053(2) -0.035(2) 0.0200(17) -0.0035(18)
C20 0.0287(17) 0.064(2) 0.052(2) -0.0188(18) 0.0218(16) 0.0031(16)
C21 0.0198(15) 0.0485(19) 0.0373(18) -0.0069(14) 0.0120(13) 0.0002(13)
C22 0.0196(14) 0.0360(16) 0.0276(15) -0.0057(12) 0.0091(12) -0.0024(11)
C23 0.0189(14) 0.0251(15) 0.061(2) -0.0019(14) 0.0128(14) 0.0016(11)
C24 0.0255(17) 0.0261(17) 0.104(3) -0.0104(18) 0.0183(19) 0.0028(13)
C25 0.075(3) 0.047(3) 0.247(8) 0.062(4) 0.097(4) 0.032(2)
C26 0.041(2) 0.060(3) 0.126(4) -0.049(3) 0.020(3) 0.0010(19)
C27 0.0210(15) 0.0342(17) 0.065(2) -0.0121(16) 0.0117(15) 0.0063(12)
C28 0.0143(13) 0.0285(14) 0.0294(15) -0.0044(11) 0.0081(11) 0.0017(10)
C29 0.0205(14) 0.0313(15) 0.0370(17) 0.0032(13) 0.0073(13) 0.0009(12)
C30 0.0184(15) 0.0370(17) 0.0318(17) -0.0032(12) -0.0004(12) 0.0027(11)
C31 0.0153(14) 0.0400(17) 0.0418(18) -0.0065(14) 0.0044(13) -0.0056(12)
C32 0.0183(14) 0.0353(16) 0.0376(17) 0.0002(13) 0.0073(13) -0.0036(12)
C33 0.0116(12) 0.0310(15) 0.0283(15) -0.0033(12) 0.0051(11) 0.0019(10)
C34 0.074(3) 0.079(3) 0.051(3) 0.014(2) 0.016(2) 0.030(2)
C35 0.129(5) 0.209(7) 0.048(3) 0.030(4) 0.002(3) 0.079(4)
C36 0.139(6) 0.087(4) 0.209(8) 0.081(4) 0.080(5) 0.038(3)
C37 0.021(6) 0.020(6) 0.028(7) 0.000(5) -0.004(5) -0.006(5)
C38 0.069(9) 0.037(8) 0.066(10) -0.006(6) 0.019(7) -0.002(7)
C39 0.089(8) 0.110(8) 0.111(8) -0.001(7) 0.028(6) 0.006(6)
C37' 0.033(6) 0.065(6) 0.069(7) 0.000(7) 0.012(6) 0.008(6)
C38' 0.077(7) 0.043(6) 0.084(8) 0.000(6) 0.025(6) 0.004(6)
C39' 0.089(8) 0.110(8) 0.111(8) -0.001(7) 0.028(6) 0.006(6)

loop_
_atom_type_symbol
_atom_type_description
_atom_type_scat_dispersion_real
_atom_type_scat_dispersion_imag
_atom_type_scat_source
C C 0.0033 0.0016 'International Tables Vol C Tables 4.2.6.8 and 6.1.1.4'
H H 0.0000 0.0000 'International Tables Vol C Tables 4.2.6.8 and 6.1.1.4'
N N 0.0061 0.0033 'International Tables Vol C Tables 4.2.6.8 and 6.1.1.4'
O O 0.0106 0.0060 'International Tables Vol C Tables 4.2.6.8 and 6.1.1.4'
La La -0.2871 2.4523 'International Tables Vol C Tables 4.2.6.8 and 6.1.1.4'

loop_
_geom_angle_atom_site_label_1
_geom_angle_atom_site_label_2
_geom_angle_atom_site_label_3
_geom_angle
_geom_angle_site_symmetry_1
_geom_angle_site_symmetry_3
O1 La1 O3 121.64(7) . .
O1 La1 O2 84.05(6) . 2_655
O3 La1 O2 133.12(6) . 2_655
O1 La1 O4 71.76(8) . .
O3 La1 O4 69.45(8) . .
O2 La1 O4 85.84(7) 2_655 .
O1 La1 N2 50.93(7) . .
O3 La1 N2 128.34(7) . .
O2 La1 N2 98.50(7) 2_655 .
O4 La1 N2 121.29(8) . .
O1 La1 O5 142.43(4) . .
O3 La1 O5 68.08(6) . .
O2 La1 O5 68.94(6) 2_655 .
O4 La1 O5 80.41(6) . .
N2 La1 O5 155.05(7) . .
O1 La1 O2 125.35(6) . .
O3 La1 O2 111.77(7) . .
O2 La1 O2 66.69(7) 2_655 .
O4 La1 O2 143.41(7) . .
N2 La1 O2 87.66(7) . .
O5 La1 O2 67.69(6) . .
O1 La1 N4 81.82(7) . .
O3 La1 N4 50.95(7) . .
O2 La1 N4 163.40(7) 2_655 .
O4 La1 N4 81.49(8) . .
N2 La1 N4 79.23(7) . .
O5 La1 N4 118.95(6) . .
O2 La1 N4 129.21(7) . .
O1 La1 N3 126.65(7) . .
O3 La1 N3 81.25(8) . .
O2 La1 N3 116.17(7) 2_655 .
O4 La1 N3 150.70(8) . .
N2 La1 N3 76.57(7) . .
O5 La1 N3 89.50(5) . .
O2 La1 N3 49.68(6) . .
N4 La1 N3 79.53(8) . .
O1 La1 C1 25.05(7) . .
O3 La1 C1 127.10(7) . .
O2 La1 C1 93.35(7) 2_655 .
O4 La1 C1 95.57(8) . .
N2 La1 C1 26.06(8) . .
O5 La1 C1 162.00(6) . .
O2 La1 C1 109.14(7) . .
N4 La1 C1 77.33(7) . .
N3 La1 C1 101.76(7) . .
O1 La1 C23 103.53(8) . .
O3 La1 C23 25.18(7) . .
O2 La1 C23 156.19(7) 2_655 .
O4 La1 C23 75.53(9) . .
N2 La1 C23 103.78(7) . .
O5 La1 C23 93.07(7) . .
O2 La1 C23 122.03(8) . .
N4 La1 C23 25.87(7) . .
N3 La1 C23 77.65(9) . .
C1 La1 C23 102.96(8) . .
O1 La1 C12 126.66(7) . .
O3 La1 C12 99.78(8) . .
O2 La1 C12 91.14(7) 2_655 .
O4 La1 C12 160.97(8) . .
N2 La1 C12 77.74(7) . .
O5 La1 C12 80.97(6) . .
O2 La1 C12 25.13(6) . .
N4 La1 C12 104.29(7) . .
N3 La1 C12 25.06(7) . .
C1 La1 C12 103.37(8) . .
C23 La1 C12 101.61(9) . .
C22 N1 C33 119.7(2) . .
C22 N1 C11 117.6(2) . .
C33 N1 C11 118.7(2) . .
C1 N2 C6 129.3(2) . .
C1 N2 La1 93.13(17) . .
C6 N2 La1 136.52(17) . .
C12 N3 C17 130.2(3) . .
C12 N3 La1 95.35(18) . .
C17 N3 La1 134.3(2) . .
C23 N4 C28 130.4(2) . .
C23 N4 La1 93.39(17) . .
C28 N4 La1 135.42(17) . .
C34 N5 C36 122.3(5) . .
C34 N5 C35 122.6(5) . .
C36 N5 C35 115.1(4) . .
N6 N6 C37 119(10) 2_655 2_655
N6 N6 C38 104.2(10) 2_655 2_655
C37 N6 C38 136(3) 2_655 2_655
N6 N6 C39 171(10) 2_655 .
C37 N6 C39 53.2(17) 2_655 .
C38 N6 C39 84(2) 2_655 .
N6 N6 C37 55(8) 2_655 .
C37 N6 C37 66.6(11) 2_655 .
C38 N6 C37 157.1(15) 2_655 .
C39 N6 C37 116(2) . .
N6 N6 C38 70(3) 2_655 .
C37 N6 C38 167(3) 2_655 .
C38 N6 C38 34.6(11) 2_655 .
C39 N6 C38 119(2) . .
C37 N6 C38 124(3) . .
N6 N6 C39 8(10) 2_655 2_655
C37 N6 C39 111(3) 2_655 2_655
C38 N6 C39 112(2) 2_655 2_655
C39 N6 C39 164.3(8) . 2_655
C37 N6 C39 48.1(14) . 2_655
C38 N6 C39 77.1(19) . 2_655
C37' N6' C39' 106.9(14) 2_655 .
C37' N6' C38' 131.0(15) 2_655 .
C39' N6' C38' 121.9(12) . .
C37' N6' C37' 10.6(10) 2_655 .
C39' N6' C37' 114.9(10) . .
C38' N6' C37' 123.1(13) . .
C37' O5 C37' 13.8(10) . 2_655
C37' O5 C37 27.8(2) . .
C37' O5 C37 36.1(9) 2_655 .
C37' O5 C37 36.1(9) . 2_655
C37' O5 C37 27.8(2) 2_655 2_655
C37 O5 C37 63.1(8) . 2_655
C37' O5 La1 126.4(6) . 2_655
C37' O5 La1 134.7(6) 2_655 2_655
C37 O5 La1 131.7(6) . 2_655
C37 O5 La1 116.6(6) 2_655 2_655
C37' O5 La1 134.7(6) . .
C37' O5 La1 126.4(6) 2_655 .
C37 O5 La1 116.6(6) . .
C37 O5 La1 131.7(6) 2_655 .
La1 O5 La1 98.45(9) 2_655 .
C1 O1 La1 99.08(16) . .
C12 O2 La1 150.28(17) . 2_655
C12 O2 La1 96.80(15) . .
La1 O2 La1 100.55(6) 2_655 .
C23 O3 La1 99.02(17) . .
C34 O4 La1 119.0(3) . .
O1 C1 N2 116.1(2) . .
O1 C1 C2 115.1(2) . .
N2 C1 C2 128.8(3) . .
O1 C1 La1 55.87(13) . .
N2 C1 La1 60.81(14) . .
C2 C1 La1 168.7(2) . .
C5 C2 C3 108.4(2) . .
C5 C2 C4 111.5(3) . .
C3 C2 C4 107.2(3) . .
C5 C2 C1 116.3(3) . .
C3 C2 C1 107.5(3) . .
C4 C2 C1 105.5(2) . .
C7 C6 N2 122.6(3) . .
C7 C6 C11 118.3(3) . .
N2 C6 C11 118.7(2) . .
C8 C7 C6 121.1(3) . .
C9 C8 C7 120.4(3) . .
C10 C9 C8 119.4(3) . .
C9 C10 C11 121.3(3) . .
C10 C11 C6 119.4(3) . .
C10 C11 N1 121.7(3) . .
C6 C11 N1 118.8(2) . .
N3 C12 O2 115.9(3) . .
N3 C12 C13 128.9(3) . .
O2 C12 C13 115.1(2) . .
N3 C12 La1 59.58(16) . .
O2 C12 La1 58.07(13) . .
C13 C12 La1 162.30(19) . .
C14 C13 C16 108.7(3) . .
C14 C13 C15 108.9(2) . .
C16 C13 C15 108.9(3) . .
C14 C13 C12 115.2(2) . .
C16 C13 C12 107.0(2) . .
C15 C13 C12 108.0(3) . .
C18 C17 N3 121.2(3) . .
C18 C17 C22 118.4(3) . .
N3 C17 C22 119.8(3) . .
C19 C18 C17 121.2(3) . .
C20 C19 C18 119.9(3) . .
C21 C20 C19 119.9(3) . .
C20 C21 C22 120.8(3) . .
C21 C22 C17 119.8(3) . .
C21 C22 N1 121.4(3) . .
C17 C22 N1 118.8(3) . .
O3 C23 N4 116.2(3) . .
O3 C23 C24 114.4(3) . .
N4 C23 C24 129.4(3) . .
O3 C23 La1 55.80(14) . .
N4 C23 La1 60.74(14) . .
C24 C23 La1 168.0(2) . .
C25 C24 C27 110.3(3) . .
C25 C24 C23 107.7(3) . .
C27 C24 C23 116.7(3) . .
C25 C24 C26 110.8(4) . .
C27 C24 C26 105.7(3) . .
C23 C24 C26 105.5(3) . .
N4 C28 C29 122.7(3) . .
N4 C28 C33 118.7(2) . .
C29 C28 C33 118.0(3) . .
C30 C29 C28 121.6(3) . .
C31 C30 C29 120.1(3) . .
C30 C31 C32 119.6(3) . .
C33 C32 C31 120.5(3) . .
C32 C33 C28 120.2(3) . .
C32 C33 N1 121.3(3) . .
C28 C33 N1 118.6(2) . .
O4 C34 N5 126.3(5) . .
N6 C37 C39 73(2) 2_655 2_655
N6 C37 O5 118.0(14) 2_655 .
C39 C37 O5 156.7(18) 2_655 .
N6 C37 N6 6(4) 2_655 .
C39 C37 N6 79(2) 2_655 .
O5 C37 N6 112.4(12) . .
N6 C37 C37 59.5(12) 2_655 2_655
C39 C37 C37 128.3(12) 2_655 2_655
O5 C37 C37 58.5(4) . 2_655
N6 C37 C37 53.9(10) . 2_655
C38 C38 N6 76(2) 2_655 2_655
C38 C38 N6 69.6(18) 2_655 .
N6 C38 N6 6(3) 2_655 .
C38 C38 C39 126.6(5) 2_655 2_655
N6 C38 C39 50.9(18) 2_655 2_655
N6 C38 C39 57.0(17) . 2_655
C37 C39 N6 53.8(11) 2_655 .
C37 C39 N6 53.0(10) 2_655 2_655
N6 C39 N6 1(2) . 2_655
C37 C39 C38 98.3(11) 2_655 2_655
N6 C39 C38 45.1(8) . 2_655
N6 C39 C38 45.9(7) 2_655 2_655
C37' C37' O5 83.1(8) 2_655 .
C37' C37' N6' 120(10) 2_655 2_655
O5 C37' N6' 138(5) . 2_655
C37' C37' N6' 50(3) 2_655 .
O5 C37' N6' 121.2(9) . .
N6' C37' N6' 99.3(17) 2_655 .
N6' C38' C38' 90.3(7) . 2_655

loop_
_geom_bond_atom_site_label_1
_geom_bond_atom_site_label_2
_geom_bond_distance
_geom_bond_site_symmetry_2
La1 O1 2.4961(19) .
La1 O3 2.506(2) .
La1 O2 2.5253(18) 2_655
La1 O4 2.599(2) .
La1 N2 2.604(2) .
La1 O5 2.6082(19) .
La1 O2 2.6103(18) .
La1 N4 2.615(2) .
La1 N3 2.645(3) .
La1 C1 2.978(3) .
La1 C23 2.992(3) .
La1 C12 3.054(3) .
N1 C22 1.421(4) .
N1 C33 1.425(3) .
N1 C11 1.432(3) .
N2 C1 1.310(4) .
N2 C6 1.398(4) .
N3 C12 1.299(4) .
N3 C17 1.401(4) .
N4 C23 1.308(4) .
N4 C28 1.396(3) .
N5 C34 1.304(5) .
N5 C36 1.428(7) .
N5 C35 1.456(6) .
N6 N6 0.16(8) 2_655
N6 C37 1.284(17) 2_655
N6 C38 1.392(18) 2_655
N6 C39 1.52(5) .
N6 C37 1.369(19) .
N6 C38 1.44(2) .
N6 C39 1.68(5) 2_655
N6' C37' 1.241(15) 2_655
N6' C39' 1.506(18) .
N6' C38' 1.408(15) .
N6' C37' 1.413(16) .
O5 C37' 1.247(7) .
O5 C37' 1.247(7) 2_655
O5 C37 1.394(10) .
O5 C37 1.394(10) 2_655
O5 La1 2.6082(18) 2_655
O1 C1 1.277(3) .
O2 C12 1.306(3) .
O2 La1 2.5252(18) 2_655
O3 C23 1.289(3) .
O4 C34 1.226(5) .
C1 C2 1.547(4) .
C2 C5 1.518(4) .
C2 C3 1.533(5) .
C2 C4 1.536(4) .
C6 C7 1.390(4) .
C6 C11 1.404(4) .
C7 C8 1.384(5) .
C8 C9 1.377(5) .
C9 C10 1.368(5) .
C10 C11 1.398(4) .
C12 C13 1.545(4) .
C13 C14 1.527(4) .
C13 C16 1.529(4) .
C13 C15 1.543(4) .
C17 C18 1.390(4) .
C17 C22 1.404(4) .
C18 C19 1.383(4) .
C19 C20 1.384(5) .
C20 C21 1.372(4) .
C21 C22 1.393(4) .
C23 C24 1.534(4) .
C24 C25 1.481(6) .
C24 C27 1.511(4) .
C24 C26 1.589(6) .
C28 C29 1.396(4) .
C28 C33 1.399(4) .
C29 C30 1.387(4) .
C30 C31 1.373(4) .
C31 C32 1.392(4) .
C32 C33 1.395(4) .
C37 N6 1.284(17) 2_655
C37 C39 1.274(16) 2_655
C37 C37 1.46(2) 2_655
C38 C38 0.84(3) 2_655
C38 N6 1.392(17) 2_655
C38 C39 1.953(11) 2_655
C39 C37 1.27(2) 2_655
C39 N6 1.68(5) 2_655
C39 C38 1.953(16) 2_655
C37' C37' 0.30(2) 2_655
C37' N6' 1.24(3) 2_655
C38' C38' 1.96(2) 2_655

loop_
_platon_squeeze_void_nr
_platon_squeeze_void_average_x
_platon_squeeze_void_average_y
_platon_squeeze_void_average_z
_platon_squeeze_void_volume
_platon_squeeze_void_count_electrons
_platon_squeeze_void_content
1 0.500 0.000 0.500 194 41 hexane
2 0.500 0.000 1.000 194 41 hexane
3 0.500 0.205 0.750 14 0 ' '
4 0.000 0.295 0.250 14 0 ' '
5 0.000 0.500 0.500 194 41 hexane
6 1.000 0.500 1.000 194 41 hexane
7 0.000 0.705 0.750 14 0 ' '
8 0.500 0.795 0.250 14 0 ' '
